data_7111284
loop_
_publ_author_name
'Milios, Constantinos J.'
'Kefalloniti, Elena'
'Raptopoulou, Catherine P.'
'Terzis, Aris'
'Vicente, Ramon'
'Lalioti, Nikolia'
'Escuer, Albert'
'Perlepes, Spyros P.'

_publ_section_title
;
 Octanuclearity and tetradecanuclearity in manganese chemistry: an
 octanuclear manganese(ii)/(iii) complex featuring the novel
 [Mn8(&#x00B5;4- O)2(&#x00B5;3-OH)2]14+ core and
 [Mn10IIMn4IIIO4(O2CMe)20{(2-py)2C(OH)O}4] (2-py = 2-pyridyl)
;
_journal_issue 7
_journal_name_full 'Chemical Communications'
_journal_page_first 819
_journal_paper_doi 10.1039/b300986f
_journal_year 2003
_chemical_formula_sum 'C90.8 H111.2 Mn14 N11.4 O54.5'
_chemical_formula_weight 3003.45
_chemical_name_systematic
;
?
;
_space_group_IT_number 14
_symmetry_cell_setting monoclinic
_symmetry_space_group_name_Hall '-P 2ybc'
_symmetry_space_group_name_H-M 'P 1 21/c 1'
_atom_sites_solution_hydrogens geom
_atom_sites_solution_primary direct
_atom_sites_solution_secondary difmap
_audit_creation_method SHELXL
_cell_angle_alpha 90.00
_cell_angle_beta 96.30(2)
_cell_angle_gamma 90.00
_cell_formula_units_Z 2
_cell_length_a 11.792(6)
_cell_length_b 23.62(1)
_cell_length_c 23.85(1)
_cell_measurement_reflns_used 25
_cell_measurement_temperature 298
_cell_measurement_theta_max 11.6
_cell_measurement_theta_min 5.4
_cell_volume 6603(5)
_computing_cell_refinement 'Program LEAST (UCLA Crystal.package, C.E.Strouse 1994)'
_computing_data_collection 'Program COLLECT (UCLA Crystal.package, C.E.Strouse 1994)'
_computing_data_reduction 'Program REDUCE (UCLA Crystal.package, C.E.Strouse 1994)'
_computing_molecular_graphics ORTEP
_computing_structure_refinement 'SHELXL-93 (Sheldrick, 1993)'
_computing_structure_solution 'SHELXS-86 (Sheldrick, 1993)'
_diffrn_ambient_temperature 298
_diffrn_measurement_device 'Crystal Logic Dual Goniometer'
_diffrn_measurement_method 'theta-2theta scans'
_diffrn_radiation_monochromator graphite
_diffrn_radiation_source 'fine-focus sealed tube'
_diffrn_radiation_type MoK\a
_diffrn_radiation_wavelength 0.71073
_diffrn_reflns_av_R_equivalents 0.0651
_diffrn_reflns_av_sigmaI/netI 0.1019
_diffrn_reflns_limit_h_max 13
_diffrn_reflns_limit_h_min -13
_diffrn_reflns_limit_k_max 0
_diffrn_reflns_limit_k_min -26
_diffrn_reflns_limit_l_max 0
_diffrn_reflns_limit_l_min -26
_diffrn_reflns_number 9045
_diffrn_reflns_theta_max 22.75
_diffrn_reflns_theta_min 1.74
_diffrn_standards_decay_% -2.9
_diffrn_standards_interval_count 97
_diffrn_standards_number 3
_exptl_absorpt_coefficient_mu 1.375
_exptl_crystal_colour red
_exptl_crystal_density_diffrn 1.510
_exptl_crystal_density_meas 1.49
_exptl_crystal_density_method 'floating method'
_exptl_crystal_description parallelipiped
_exptl_crystal_F_000 3043.6
_exptl_crystal_size_max 0.30
_exptl_crystal_size_mid 0.10
_exptl_crystal_size_min 0.10
_refine_diff_density_max 0.879
_refine_diff_density_min -0.513
_refine_diff_density_rms 0.099
_refine_ls_extinction_method none
_refine_ls_goodness_of_fit_all 1.042
_refine_ls_goodness_of_fit_obs 1.154
_refine_ls_matrix_type full
_refine_ls_number_parameters 772
_refine_ls_number_reflns 8415
_refine_ls_number_restraints 0
_refine_ls_restrained_S_all 1.072
_refine_ls_restrained_S_obs 1.154
_refine_ls_R_factor_all 0.1335
_refine_ls_R_factor_obs 0.0699
_refine_ls_shift/esd_max 0.004
_refine_ls_shift/esd_mean 0.000
_refine_ls_structure_factor_coef Fsqd
_refine_ls_weighting_details 'w=1/[\s^2^(Fo^2^)+(0.0612P)^2^+36.5308P] where P=(Fo^2^+2Fc^2^)/3'
_refine_ls_weighting_scheme calc
_refine_ls_wR_factor_all 0.1889
_refine_ls_wR_factor_obs 0.1564
_reflns_number_observed 5426
_reflns_number_total 8760
_reflns_observed_criterion >2sigma(I)
_cod_data_source_file b300986fsup1.cif
_cod_data_source_block pekp56b
_cod_depositor_comments
;
The following automatic conversions were performed:

'_refine_ls_weighting_scheme' value 'calc
w=1/[\s^2^(Fo^2^)+(0.0612P)^2^+36.5308P] where P=(Fo^2^+2Fc^2^)/3'
was changed to 'calc'. New tag '_refine_ls_weighting_details' was
created. The value of the new tag was set to
'w=1/[\s^2^(Fo^2^)+(0.0612P)^2^+36.5308P] where P=(Fo^2^+2Fc^2^)/3'.

Automatic conversion script
Id: cif_fix_values 3143 2015-03-26 13:38:13Z robertas 
;
_cod_original_cell_volume 6604(5)
_cod_original_sg_symbol_H-M P21/c
_cod_database_code 7111284

loop_
_symmetry_equiv_pos_as_xyz
'x, y, z'
'x, -y+1/2, z+1/2'
'-x, -y, -z'
'-x, y-1/2, -z-1/2'

loop_
_atom_site_aniso_label
_atom_site_aniso_U_11
_atom_site_aniso_U_22
_atom_site_aniso_U_33
_atom_site_aniso_U_23
_atom_site_aniso_U_13
_atom_site_aniso_U_12
Mn1 0.0368(8) 0.0290(8) 0.0328(8) 0.0027(6) -0.0015(6) 0.0019(6)
Mn2 0.0485(9) 0.0296(8) 0.0442(9) 0.0039(7) 0.0034(7) 0.0003(7)
Mn3 0.0373(8) 0.0304(8) 0.0359(8) 0.0002(6) 0.0002(6) 0.0027(6)
Mn4 0.0413(8) 0.0353(8) 0.0336(8) 0.0046(7) -0.0015(6) 0.0044(7)
Mn5 0.0438(9) 0.0348(8) 0.0336(8) 0.0023(7) -0.0019(6) -0.0009(7)
Mn6 0.0466(9) 0.0303(8) 0.0421(9) 0.0054(7) -0.0018(7) 0.0025(7)
Mn7 0.0540(10) 0.0398(9) 0.0395(9) -0.0039(7) -0.0066(7) 0.0019(7)
N1 0.055(5) 0.038(5) 0.046(5) 0.013(4) 0.012(4) -0.006(4)
N2 0.065(6) 0.054(5) 0.025(4) 0.015(4) -0.004(4) -0.009(5)
O1 0.042(4) 0.023(3) 0.029(3) 0.001(3) 0.000(3) 0.005(3)
N11 0.064(6) 0.039(5) 0.060(6) 0.014(5) -0.007(5) 0.009(5)
N12 0.040(5) 0.056(6) 0.057(6) 0.000(5) -0.011(4) -0.016(5)
O11 0.037(4) 0.033(3) 0.044(4) 0.002(3) -0.008(3) 0.003(3)
O21 0.046(4) 0.033(4) 0.042(4) 0.002(3) 0.008(3) 0.009(3)
O22 0.058(5) 0.041(4) 0.061(5) 0.010(4) 0.021(4) 0.004(4)
O23 0.038(4) 0.048(4) 0.046(4) 0.001(3) -0.007(3) -0.011(3)
O24 0.053(5) 0.075(5) 0.053(5) -0.006(4) 0.002(4) -0.014(4)
O25 0.116(8) 0.038(5) 0.100(7) 0.016(5) -0.032(6) -0.011(5)
O26 0.099(6) 0.035(4) 0.057(5) -0.012(4) -0.003(5) 0.015(4)
O27 0.098(6) 0.036(4) 0.049(5) -0.004(4) 0.008(4) 0.006(4)
O28 0.122(8) 0.055(5) 0.044(5) -0.011(4) 0.000(5) -0.025(5)
O29 0.039(4) 0.040(4) 0.058(5) -0.001(3) -0.001(3) -0.001(3)
O30 0.038(4) 0.048(5) 0.114(7) 0.011(5) 0.004(4) 0.001(4)
O31 0.049(4) 0.037(4) 0.046(4) -0.004(3) 0.003(3) 0.020(3)
O32 0.054(5) 0.074(5) 0.056(5) -0.022(4) -0.005(4) 0.014(4)
O33 0.042(4) 0.050(4) 0.029(4) 0.010(3) 0.003(3) 0.003(3)
O34 0.045(4) 0.085(6) 0.053(5) 0.025(4) 0.012(4) 0.017(4)
O35 0.065(5) 0.027(4) 0.046(4) -0.002(3) 0.002(3) -0.005(3)
O36 0.079(5) 0.035(4) 0.054(5) 0.002(4) 0.002(4) 0.004(4)
O37 0.056(4) 0.039(4) 0.040(4) -0.001(3) -0.002(3) -0.001(3)
O38 0.091(6) 0.039(5) 0.055(5) -0.007(4) -0.006(4) -0.001(4)
O39 0.040(4) 0.044(4) 0.035(4) 0.003(3) -0.009(3) 0.007(3)
O40 0.055(4) 0.070(5) 0.031(4) 0.017(4) -0.002(3) 0.013(4)
O41 0.042(4) 0.025(3) 0.036(4) -0.006(3) -0.001(3) 0.000(3)
O42 0.040(4) 0.028(3) 0.034(3) 0.002(3) -0.003(3) 0.003(3)
C1 0.059(7) 0.040(6) 0.061(7) 0.007(6) 0.010(6) -0.009(6)
C2 0.086(10) 0.049(8) 0.081(9) 0.018(7) -0.002(8) -0.017(7)
C3 0.055(8) 0.065(8) 0.081(9) 0.022(7) 0.000(7) -0.026(7)
C4 0.054(7) 0.045(7) 0.053(7) 0.007(5) 0.003(5) -0.003(5)
C5 0.048(6) 0.039(6) 0.042(6) 0.004(5) -0.001(5) 0.004(5)
C6 0.054(6) 0.032(5) 0.035(6) 0.007(4) 0.010(5) 0.005(5)
C7 0.051(6) 0.040(6) 0.044(6) 0.006(5) 0.005(5) -0.003(5)
O2 0.057(4) 0.046(4) 0.051(4) 0.003(3) 0.022(4) 0.008(4)
C8 0.095(9) 0.053(7) 0.042(7) 0.014(6) 0.007(6) -0.008(7)
C9 0.119(11) 0.076(9) 0.034(7) 0.036(6) -0.006(7) -0.029(8)
C10 0.084(9) 0.086(10) 0.063(8) 0.028(7) -0.022(7) -0.029(8)
C11 0.078(8) 0.068(8) 0.041(7) 0.008(6) -0.008(6) -0.023(7)
C21 0.083(10) 0.066(9) 0.096(11) 0.043(8) -0.011(8) 0.006(7)
C22 0.094(11) 0.104(12) 0.121(13) 0.081(11) -0.002(10) 0.003(10)
C23 0.133(16) 0.147(17) 0.128(15) 0.100(14) -0.069(13) -0.005(13)
C24 0.059(8) 0.100(11) 0.090(10) 0.038(9) -0.036(7) 0.007(8)
C25 0.054(7) 0.043(6) 0.064(7) 0.016(6) 0.006(6) 0.019(6)
C26 0.044(6) 0.050(6) 0.042(6) -0.001(5) -0.007(5) 0.012(5)
C27 0.042(6) 0.066(8) 0.051(7) 0.022(6) -0.002(5) 0.003(6)
O12 0.053(5) 0.063(5) 0.060(5) 0.004(4) -0.006(4) 0.024(4)
C28 0.042(7) 0.072(8) 0.077(9) 0.005(7) -0.004(6) 0.009(6)
C29 0.047(8) 0.091(11) 0.106(11) 0.028(9) -0.013(7) -0.026(8)
C30 0.059(8) 0.071(9) 0.094(10) 0.002(8) -0.013(7) -0.023(7)
C31 0.059(7) 0.050(7) 0.069(8) -0.002(6) 0.001(6) -0.006(6)
C41 0.042(6) 0.036(6) 0.064(7) -0.010(5) 0.003(5) 0.011(5)
C42 0.075(8) 0.041(6) 0.089(9) -0.007(6) 0.043(7) 0.004(6)
C43 0.036(6) 0.043(6) 0.063(8) 0.013(6) -0.007(5) -0.011(5)
C44 0.085(10) 0.117(13) 0.091(11) -0.019(9) 0.018(8) -0.051(9)
C45 0.068(8) 0.037(6) 0.067(8) 0.005(6) 0.010(7) -0.014(6)
C46 0.129(13) 0.051(8) 0.075(9) -0.015(7) -0.006(8) 0.007(8)
C47 0.060(7) 0.054(8) 0.059(8) -0.016(6) -0.002(6) 0.000(6)
C48 0.165(15) 0.060(9) 0.082(10) -0.023(8) 0.041(10) 0.016(9)
C49 0.041(6) 0.062(8) 0.041(6) 0.000(5) 0.003(5) -0.007(6)
C50 0.039(7) 0.089(10) 0.118(12) -0.005(9) 0.007(7) -0.014(7)
C51 0.058(7) 0.039(6) 0.059(7) -0.008(6) 0.007(6) 0.005(5)
C52 0.086(10) 0.110(12) 0.114(12) -0.075(10) -0.017(9) 0.039(9)
C53 0.053(6) 0.044(6) 0.038(6) 0.012(5) 0.008(5) 0.005(5)
C54 0.058(7) 0.091(10) 0.061(8) 0.029(7) 0.010(6) 0.026(7)
C55 0.044(6) 0.046(7) 0.052(7) -0.007(5) 0.011(5) 0.009(5)
C56 0.068(8) 0.060(8) 0.061(8) 0.018(6) 0.003(6) -0.017(6)
C57 0.043(6) 0.051(7) 0.047(7) -0.013(6) -0.007(5) 0.006(5)
C58 0.111(11) 0.078(9) 0.045(7) -0.014(7) -0.001(7) 0.018(8)
C59 0.050(6) 0.040(6) 0.040(6) -0.001(5) -0.003(5) 0.005(5)
C60 0.037(6) 0.089(9) 0.071(8) 0.016(7) 0.008(6) 0.019(6)

loop_
_atom_site_label
_atom_site_type_symbol
_atom_site_fract_x
_atom_site_fract_y
_atom_site_fract_z
_atom_site_U_iso_or_equiv
_atom_site_thermal_displace_type
_atom_site_occupancy
_atom_site_calc_flag
_atom_site_refinement_flags
Mn1 Mn 0.09415(11) 0.40476(6) 0.19281(6) 0.0333(3) Uani 1 d .
Mn2 Mn 0.23268(12) 0.53444(6) 0.18424(6) 0.0409(4) Uani 1 d .
Mn3 Mn 0.32312(12) 0.39562(6) 0.16487(6) 0.0348(4) Uani 1 d .
Mn4 Mn 0.13508(12) 0.47222(6) 0.03378(6) 0.0371(4) Uani 1 d .
Mn5 Mn 0.29218(12) 0.42273(6) 0.29490(6) 0.0378(4) Uani 1 d .
Mn6 Mn 0.22938(12) 0.29176(6) 0.23503(6) 0.0401(4) Uani 1 d .
Mn7 Mn 0.12282(13) 0.31343(6) 0.08239(6) 0.0453(4) Uani 1 d .
N1 N 0.0744(7) 0.2585(3) 0.2735(3) 0.046(2) Uani 1 d .
N2 N 0.2661(7) 0.3762(4) 0.3754(3) 0.049(2) Uani 1 d .
O1 O 0.1487(5) 0.3647(2) 0.2762(2) 0.0317(14) Uani 1 d .
N11 N 0.3530(8) 0.2592(4) 0.3078(4) 0.055(2) Uani 1 d .
N12 N 0.4807(7) 0.4264(4) 0.3180(4) 0.052(2) Uani 1 d .
O11 O 0.3706(5) 0.3521(2) 0.2488(3) 0.039(2) Uani 1 d .
O21 O 0.0069(5) 0.4597(3) 0.2352(3) 0.040(2) Uani 1 d .
O22 O 0.0543(6) 0.5417(3) 0.1991(3) 0.052(2) Uani 1 d .
O23 O -0.0424(5) 0.3560(3) 0.1887(3) 0.045(2) Uani 1 d .
O24 O -0.0505(6) 0.3173(3) 0.1038(3) 0.061(2) Uani 1 d .
O25 O 0.1273(8) 0.2275(3) 0.1077(4) 0.088(3) Uani 1 d .
O26 O 0.2428(7) 0.2184(3) 0.1871(3) 0.064(2) Uani 1 d .
O27 O 0.2558(7) 0.5007(3) 0.3296(3) 0.061(2) Uani 1 d .
O28 O 0.2602(8) 0.5689(3) 0.2665(3) 0.075(3) Uani 1 d .
O29 O 0.4673(5) 0.4381(3) 0.1813(3) 0.046(2) Uani 1 d .
O30 O 0.4116(6) 0.5283(3) 0.1781(4) 0.067(2) Uani 1 d .
O31 O 0.4159(5) 0.3351(3) 0.1335(3) 0.044(2) Uani 1 d .
O32 O 0.2981(6) 0.3004(3) 0.0632(3) 0.062(2) Uani 1 d .
O33 O 0.2971(5) 0.4348(3) 0.0823(3) 0.041(2) Uani 1 d .
O34 O 0.3032(6) 0.4696(3) -0.0022(3) 0.060(2) Uani 1 d .
O35 O 0.1829(6) 0.5427(3) 0.0885(3) 0.046(2) Uani 1 d .
O36 O 0.2422(6) 0.6172(3) 0.1362(3) 0.056(2) Uani 1 d .
O37 O 0.1001(6) 0.3838(3) 0.0159(3) 0.045(2) Uani 1 d .
O38 O 0.0710(7) 0.2969(3) -0.0118(3) 0.063(2) Uani 1 d .
O39 O 0.0337(5) 0.4452(3) 0.1135(3) 0.040(2) Uani 1 d .
O40 O -0.0560(6) 0.4864(3) 0.0416(3) 0.052(2) Uani 1 d .
O41 O 0.1875(5) 0.3507(2) 0.1607(2) 0.0346(15) Uani 1 d .
O42 O 0.2332(5) 0.4463(2) 0.2045(2) 0.0343(14) Uani 1 d .
C1 C 0.0222(9) 0.2085(4) 0.2610(5) 0.053(3) Uani 1 d .
H1 H 0.0554(9) 0.1837(4) 0.2373(5) 0.049(15) Uiso 1 calc R
C2 C -0.0765(11) 0.1924(5) 0.2812(6) 0.073(4) Uani 1 d .
H2 H -0.1090(11) 0.1573(5) 0.2719(6) 0.049(15) Uiso 1 calc R
C3 C -0.1269(10) 0.2292(5) 0.3156(5) 0.067(4) Uani 1 d .
H3 H -0.1941(10) 0.2194(5) 0.3303(5) 0.049(15) Uiso 1 calc R
C4 C -0.0764(9) 0.2809(4) 0.3281(4) 0.051(3) Uani 1 d .
H4 H -0.1096(9) 0.3068(4) 0.3508(4) 0.049(15) Uiso 1 calc R
C5 C 0.0239(8) 0.2938(4) 0.3066(4) 0.043(2) Uani 1 d .
C6 C 0.0882(8) 0.3492(4) 0.3211(4) 0.040(2) Uani 1 d .
C7 C 0.1715(9) 0.3446(4) 0.3749(4) 0.045(2) Uani 1 d .
O2 O 0.0109(6) 0.3922(3) 0.3331(3) 0.050(2) Uani 1 d .
HO2 H -0.0026(86) 0.4127(33) 0.3054(19) 0.090 Uiso 1 calc R
C8 C 0.1515(11) 0.3109(5) 0.4206(4) 0.063(3) Uani 1 d .
H8 H 0.0867(11) 0.2883(5) 0.4192(4) 0.072(18) Uiso 1 calc R
C9 C 0.2310(12) 0.3118(5) 0.4688(5) 0.077(4) Uani 1 d .
H9 H 0.2195(12) 0.2899(5) 0.5001(5) 0.072(18) Uiso 1 calc R
C10 C 0.3259(11) 0.3452(6) 0.4691(5) 0.080(4) Uani 1 d .
H10 H 0.3800(11) 0.3466(6) 0.5005(5) 0.072(18) Uiso 1 calc R
C11 C 0.3386(10) 0.3760(5) 0.4224(4) 0.064(3) Uani 1 d .
H11 H 0.4029(10) 0.3988(5) 0.4231(4) 0.072(18) Uiso 1 calc R
C21 C 0.3324(12) 0.2158(5) 0.3416(6) 0.083(4) Uani 1 d .
H21 H 0.2632(12) 0.1967(5) 0.3351(6) 0.080(19) Uiso 1 calc R
C22 C 0.4090(14) 0.1988(7) 0.3849(7) 0.107(6) Uani 1 d .
H22 H 0.3924(14) 0.1688(7) 0.4079(7) 0.080(19) Uiso 1 calc R
C23 C 0.5112(16) 0.2265(8) 0.3941(7) 0.142(8) Uani 1 d .
H23 H 0.5654(16) 0.2156(8) 0.4234(7) 0.080(19) Uiso 1 calc R
C24 C 0.5321(11) 0.2700(6) 0.3601(6) 0.086(4) Uani 1 d .
H24 H 0.6015(11) 0.2890(6) 0.3661(6) 0.080(19) Uiso 1 calc R
C25 C 0.4540(9) 0.2866(4) 0.3175(5) 0.054(3) Uani 1 d .
C26 C 0.4735(8) 0.3327(4) 0.2737(4) 0.046(3) Uani 1 d .
C27 C 0.5431(9) 0.3824(5) 0.3013(4) 0.053(3) Uani 1 d .
O12 O 0.5386(6) 0.3054(3) 0.2355(3) 0.059(2) Uani 1 d .
HO12 H 0.5243(79) 0.3195(35) 0.2040(12) 0.082(47) Uiso 1 calc R
C28 C 0.6591(9) 0.3826(5) 0.3096(5) 0.065(3) Uani 1 d .
H28 H 0.7000(9) 0.3524(5) 0.2971(5) 0.056(16) Uiso 1 calc R
C29 C 0.7165(11) 0.4278(6) 0.3367(6) 0.083(4) Uani 1 d .
H29 H 0.7958(11) 0.4281(6) 0.3429(6) 0.056(16) Uiso 1 calc R
C30 C 0.6541(11) 0.4719(6) 0.3539(6) 0.076(4) Uani 1 d .
H30 H 0.6904(11) 0.5028(6) 0.3721(6) 0.056(16) Uiso 1 calc R
C31 C 0.5378(10) 0.4703(5) 0.3440(5) 0.060(3) Uani 1 d .
H31 H 0.4962(10) 0.5008(5) 0.3556(5) 0.056(16) Uiso 1 calc R
C41 C 0.0005(8) 0.5132(4) 0.2296(5) 0.047(3) Uani 1 d .
C42 C -0.0845(10) 0.5410(5) 0.2638(5) 0.066(3) Uani 1 d .
H42A H -0.1297(70) 0.5124(5) 0.2794(42) 0.165(42) Uiso 1 calc R
H42B H -0.1333(66) 0.5656(39) 0.2400(12) 0.165(42) Uiso 1 calc R
H42C H -0.0445(10) 0.5626(41) 0.2939(31) 0.165(42) Uiso 1 calc R
C43 C -0.0878(8) 0.3254(4) 0.1495(5) 0.048(3) Uani 1 d .
C44 C -0.1999(11) 0.3003(6) 0.1590(6) 0.097(5) Uani 1 d .
H44A H -0.1948(29) 0.2598(6) 0.1580(48) 0.159(41) Uiso 1 calc R
H44B H -0.2572(22) 0.3130(39) 0.1300(28) 0.159(41) Uiso 1 calc R
H44C H -0.2201(48) 0.3121(40) 0.1951(22) 0.159(41) Uiso 1 calc R
C45 C 0.1910(10) 0.2004(5) 0.1423(5) 0.057(3) Uani 1 d .
C46 C 0.2032(13) 0.1379(5) 0.1304(6) 0.086(4) Uani 1 d .
H46A H 0.2479(68) 0.1202(9) 0.1616(18) 0.128(33) Uiso 1 calc R
H46B H 0.2404(71) 0.1331(5) 0.0968(22) 0.128(33) Uiso 1 calc R
H46C H 0.1290(14) 0.1207(9) 0.1251(39) 0.128(33) Uiso 1 calc R
C47 C 0.2479(10) 0.5514(5) 0.3139(5) 0.058(3) Uani 1 d .
C48 C 0.2146(14) 0.5940(6) 0.3572(6) 0.100(5) Uani 1 d .
H48A H 0.1632(101) 0.6214(37) 0.3388(12) 0.212(56) Uiso 1 calc R
H48B H 0.2818(20) 0.6128(45) 0.3744(45) 0.212(56) Uiso 1 calc R
H48C H 0.1779(115) 0.5746(10) 0.3856(35) 0.212(56) Uiso 1 calc R
C49 C 0.4823(9) 0.4915(5) 0.1837(4) 0.048(3) Uani 1 d .
C50 C 0.6089(9) 0.5085(6) 0.1949(6) 0.082(4) Uani 1 d .
H50A H 0.6539(13) 0.4758(10) 0.2064(38) 0.124(32) Uiso 1 calc R
H50B H 0.6179(15) 0.5366(29) 0.2242(28) 0.124(32) Uiso 1 calc R
H50C H 0.6339(23) 0.5238(36) 0.1610(12) 0.124(32) Uiso 1 calc R
C51 C 0.3909(10) 0.3021(4) 0.0917(5) 0.052(3) Uani 1 d .
C52 C 0.4869(11) 0.2649(6) 0.0775(6) 0.105(6) Uani 1 d .
H52A H 0.5585(12) 0.2829(20) 0.0896(38) 0.132(34) Uiso 1 calc R
H52B H 0.4808(50) 0.2590(35) 0.0374(7) 0.132(34) Uiso 1 calc R
H52C H 0.4831(49) 0.2292(16) 0.0963(33) 0.132(34) Uiso 1 calc R
C53 C 0.3505(9) 0.4461(4) 0.0411(4) 0.045(2) Uani 1 d .
C54 C 0.4782(9) 0.4315(6) 0.0426(5) 0.070(4) Uani 1 d .
H54A H 0.4899(12) 0.4086(23) 0.0105(16) 0.071(20) Uiso 1 calc R
H54B H 0.5024(16) 0.4109(25) 0.0766(14) 0.071(20) Uiso 1 calc R
H54C H 0.5217(11) 0.4657(6) 0.0418(28) 0.071(20) Uiso 1 calc R
C55 C 0.2149(8) 0.5931(5) 0.0888(4) 0.047(3) Uani 1 d .
C56 C 0.2183(10) 0.6249(5) 0.0356(5) 0.063(3) Uani 1 d .
H56A H 0.2322(61) 0.6642(7) 0.0440(5) 0.087(23) Uiso 1 calc R
H56B H 0.1465(23) 0.6209(25) 0.0127(14) 0.087(23) Uiso 1 calc R
H56C H 0.2783(40) 0.6102(20) 0.0157(15) 0.087(23) Uiso 1 calc R
C57 C 0.0842(8) 0.3471(5) -0.0225(4) 0.048(3) Uani 1 d .
C58 C 0.0843(12) 0.3669(6) -0.0828(5) 0.079(4) Uani 1 d .
H58A H 0.0246(45) 0.3942(26) -0.0913(11) 0.105(27) Uiso 1 calc R
H58B H 0.0716(69) 0.3352(8) -0.1078(5) 0.105(27) Uiso 1 calc R
H58C H 0.1565(27) 0.3839(31) -0.0875(10) 0.105(27) Uiso 1 calc R
C59 C -0.0572(8) 0.4638(4) 0.0892(4) 0.044(2) Uani 1 d .
C60 C -0.1695(8) 0.4618(5) 0.1138(5) 0.066(3) Uani 1 d .
H60A H -0.1632(20) 0.4370(24) 0.1458(19) 0.083(23) Uiso 1 calc R
H60B H -0.2278(15) 0.4481(28) 0.0858(11) 0.083(23) Uiso 1 calc R
H60C H -0.1891(30) 0.4992(7) 0.1253(27) 0.083(23) Uiso 1 calc R
N3 N 0.5066(17) 0.6203(9) 0.3626(10) 0.184(8) Uiso 1 d .
C3A C 0.4918(18) 0.6363(9) 0.3120(11) 0.142(7) Uiso 1 d .
C3B C 0.4652(17) 0.6593(9) 0.2569(9) 0.144(7) Uiso 1 d .
N4 N -0.0658(28) 0.5131(14) 0.4168(13) 0.193(12) Uiso 0.70 d P
C4A C 0.0245(32) 0.4937(15) 0.4306(15) 0.155(12) Uiso 0.70 d P
C4B C 0.1298(27) 0.4701(13) 0.4511(13) 0.148(11) Uiso 0.70 d P
OW1 O 0.5000 1.0000 0.0000 0.192(18) Uiso 0.50 d SP
OW2A O 0.0989(22) 0.6896(11) 0.4746(11) 0.154(9) Uiso 0.55 d P
OW2B O 0.2042(29) 0.6966(15) 0.5190(15) 0.170(12) Uiso 0.45 d P

loop_
_atom_type_symbol
_atom_type_description
_atom_type_scat_dispersion_real
_atom_type_scat_dispersion_imag
_atom_type_scat_source
C C 0.0033 0.0016 'International Tables Vol C Tables 4.2.6.8 and 6.1.1.4'
H H 0.0000 0.0000 'International Tables Vol C Tables 4.2.6.8 and 6.1.1.4'
N N 0.0061 0.0033 'International Tables Vol C Tables 4.2.6.8 and 6.1.1.4'
O O 0.0106 0.0060 'International Tables Vol C Tables 4.2.6.8 and 6.1.1.4'
Mn Mn 0.3368 0.7283 'International Tables Vol C Tables 4.2.6.8 and 6.1.1.4'

loop_
_geom_angle_atom_site_label_1
_geom_angle_atom_site_label_2
_geom_angle_atom_site_label_3
_geom_angle
_geom_angle_site_symmetry_1
_geom_angle_site_symmetry_3
O41 Mn1 O42 83.0(2) . .
O41 Mn1 O23 95.3(3) . .
O42 Mn1 O23 172.9(3) . .
O41 Mn1 O21 173.3(3) . .
O42 Mn1 O21 94.2(3) . .
O23 Mn1 O21 86.7(3) . .
O41 Mn1 O39 95.4(2) . .
O42 Mn1 O39 95.5(2) . .
O23 Mn1 O39 91.5(3) . .
O21 Mn1 O39 90.9(2) . .
O41 Mn1 O1 87.2(2) . .
O42 Mn1 O1 85.9(2) . .
O23 Mn1 O1 87.1(2) . .
O21 Mn1 O1 86.5(2) . .
O39 Mn1 O1 177.2(2) . .
O41 Mn1 Mn3 41.6(2) . .
O42 Mn1 Mn3 41.7(2) . .
O23 Mn1 Mn3 136.9(2) . .
O21 Mn1 Mn3 135.9(2) . .
O39 Mn1 Mn3 93.3(2) . .
O1 Mn1 Mn3 89.3(2) . .
O41 Mn1 Mn5 89.4(2) . .
O42 Mn1 Mn5 43.8(2) . .
O23 Mn1 Mn5 129.5(2) . .
O21 Mn1 Mn5 84.4(2) . .
O39 Mn1 Mn5 138.1(2) . .
O1 Mn1 Mn5 42.79(15) . .
Mn3 Mn1 Mn5 63.90(6) . .
O41 Mn1 Mn6 43.9(2) . .
O42 Mn1 Mn6 89.6(2) . .
O23 Mn1 Mn6 84.5(2) . .
O21 Mn1 Mn6 130.3(2) . .
O39 Mn1 Mn6 138.1(2) . .
O1 Mn1 Mn6 44.29(14) . .
Mn3 Mn1 Mn6 64.00(5) . .
Mn5 Mn1 Mn6 65.02(5) . .
O28 Mn2 O30 92.2(4) . .
O28 Mn2 O42 99.7(3) . .
O30 Mn2 O42 88.3(3) . .
O28 Mn2 O22 82.6(3) . .
O30 Mn2 O22 174.6(3) . .
O42 Mn2 O22 91.1(2) . .
O28 Mn2 O36 97.2(3) . .
O30 Mn2 O36 85.4(3) . .
O42 Mn2 O36 162.2(3) . .
O22 Mn2 O36 96.6(3) . .
O28 Mn2 O35 152.1(3) . .
O30 Mn2 O35 94.8(3) . .
O42 Mn2 O35 107.5(2) . .
O22 Mn2 O35 90.5(3) . .
O36 Mn2 O35 56.6(2) . .
O41 Mn3 O42 82.4(2) . .
O41 Mn3 O29 171.2(3) . .
O42 Mn3 O29 95.5(3) . .
O41 Mn3 O31 94.1(3) . .
O42 Mn3 O31 171.4(3) . .
O29 Mn3 O31 86.7(3) . .
O41 Mn3 O33 98.9(2) . .
O42 Mn3 O33 98.7(2) . .
O29 Mn3 O33 89.8(3) . .
O31 Mn3 O33 89.7(3) . .
O41 Mn3 O11 85.3(2) . .
O42 Mn3 O11 86.8(2) . .
O29 Mn3 O11 86.1(2) . .
O31 Mn3 O11 85.0(2) . .
O33 Mn3 O11 173.4(2) . .
O41 Mn3 Mn1 41.3(2) . .
O42 Mn3 Mn1 41.4(2) . .
O29 Mn3 Mn1 136.8(2) . .
O31 Mn3 Mn1 135.4(2) . .
O33 Mn3 Mn1 97.8(2) . .
O11 Mn3 Mn1 88.7(2) . .
O41 Mn3 Mn5 88.8(2) . .
O42 Mn3 Mn5 43.5(2) . .
O29 Mn3 Mn5 83.9(2) . .
O31 Mn3 Mn5 128.8(2) . .
O33 Mn3 Mn5 140.3(2) . .
O11 Mn3 Mn5 44.3(2) . .
Mn1 Mn3 Mn5 63.37(5) . .
O41 Mn3 Mn6 43.5(2) . .
O42 Mn3 Mn6 88.8(2) . .
O29 Mn3 Mn6 128.2(2) . .
O31 Mn3 Mn6 83.3(2) . .
O33 Mn3 Mn6 140.6(2) . .
O11 Mn3 Mn6 42.6(2) . .
Mn1 Mn3 Mn6 63.34(5) . .
Mn5 Mn3 Mn6 64.65(5) . .
O35 Mn4 O37 153.9(2) . .
O35 Mn4 O40 102.4(3) . 3_565
O37 Mn4 O40 102.6(3) . 3_565
O35 Mn4 O34 94.0(3) . .
O37 Mn4 O34 93.2(3) . .
O40 Mn4 O34 90.8(3) 3_565 .
O35 Mn4 O33 81.1(2) . .
O37 Mn4 O33 81.8(2) . .
O40 Mn4 O33 148.2(2) 3_565 .
O34 Mn4 O33 57.4(2) . .
O35 Mn4 O40 91.9(3) . .
O37 Mn4 O40 89.4(3) . .
O40 Mn4 O40 70.5(3) 3_565 .
O34 Mn4 O40 161.2(2) . .
O33 Mn4 O40 141.3(2) . .
O35 Mn4 O39 81.2(2) . .
O37 Mn4 O39 78.6(2) . .
O40 Mn4 O39 124.2(2) 3_565 .
O34 Mn4 O39 145.0(2) . .
O33 Mn4 O39 87.6(2) . .
O40 Mn4 O39 53.7(2) . .
O35 Mn4 C53 87.4(3) . .
O37 Mn4 C53 87.0(3) . .
O40 Mn4 C53 119.4(3) 3_565 .
O34 Mn4 C53 28.7(3) . .
O33 Mn4 C53 28.8(2) . .
O40 Mn4 C53 170.0(3) . .
O39 Mn4 C53 116.4(3) . .
O27 Mn5 O1 116.6(3) . .
O27 Mn5 N12 96.4(3) . .
O1 Mn5 N12 143.3(3) . .
O27 Mn5 O11 164.3(3) . .
O1 Mn5 O11 77.6(2) . .
N12 Mn5 O11 72.4(3) . .
O27 Mn5 O42 96.1(3) . .
O1 Mn5 O42 79.0(2) . .
N12 Mn5 O42 114.8(3) . .
O11 Mn5 O42 79.4(2) . .
O27 Mn5 N2 92.2(3) . .
O1 Mn5 N2 72.2(3) . .
N12 Mn5 N2 91.9(3) . .
O11 Mn5 N2 98.9(3) . .
O42 Mn5 N2 150.8(3) . .
O27 Mn5 Mn1 104.7(2) . .
O1 Mn5 Mn1 43.95(15) . .
N12 Mn5 Mn1 144.5(2) . .
O11 Mn5 Mn1 80.5(2) . .
O42 Mn5 Mn1 35.68(15) . .
N2 Mn5 Mn1 115.1(2) . .
O27 Mn5 Mn3 127.4(2) . .
O1 Mn5 Mn3 81.1(2) . .
N12 Mn5 Mn3 91.8(2) . .
O11 Mn5 Mn3 44.6(2) . .
O42 Mn5 Mn3 35.67(15) . .
N2 Mn5 Mn3 139.4(2) . .
Mn1 Mn5 Mn3 52.74(5) . .
O26 Mn6 O11 121.2(3) . .
O26 Mn6 O1 159.4(3) . .
O11 Mn6 O1 77.7(2) . .
O26 Mn6 O41 95.9(3) . .
O11 Mn6 O41 79.3(2) . .
O1 Mn6 O41 78.7(2) . .
O26 Mn6 N1 92.7(3) . .
O11 Mn6 N1 142.8(3) . .
O1 Mn6 N1 72.0(3) . .
O41 Mn6 N1 114.3(3) . .
O26 Mn6 N11 93.2(3) . .
O11 Mn6 N11 72.1(3) . .
O1 Mn6 N11 101.1(3) . .
O41 Mn6 N11 150.6(3) . .
N1 Mn6 N11 93.0(3) . .
O26 Mn6 Mn1 125.5(2) . .
O11 Mn6 Mn1 81.4(2) . .
O1 Mn6 Mn1 43.96(15) . .
O41 Mn6 Mn1 35.57(15) . .
N1 Mn6 Mn1 91.1(2) . .
N11 Mn6 Mn1 140.7(2) . .
O26 Mn6 Mn3 107.1(2) . .
O11 Mn6 Mn3 44.4(2) . .
O1 Mn6 Mn3 80.2(2) . .
O41 Mn6 Mn3 35.52(15) . .
N1 Mn6 Mn3 143.8(2) . .
N11 Mn6 Mn3 115.1(2) . .
Mn1 Mn6 Mn3 52.66(5) . .
O25 Mn7 O41 98.7(3) . .
O25 Mn7 O24 88.2(4) . .
O41 Mn7 O24 91.9(3) . .
O25 Mn7 O32 86.0(4) . .
O41 Mn7 O32 89.2(2) . .
O24 Mn7 O32 174.2(3) . .
O25 Mn7 O37 152.8(3) . .
O41 Mn7 O37 108.1(2) . .
O24 Mn7 O37 95.2(3) . .
O32 Mn7 O37 89.9(3) . .
O25 Mn7 O38 96.4(3) . .
O41 Mn7 O38 163.7(3) . .
O24 Mn7 O38 94.7(3) . .
O32 Mn7 O38 85.8(3) . .
O37 Mn7 O38 56.5(2) . .
O25 Mn7 C57 124.1(4) . .
O41 Mn7 C57 136.1(3) . .
O24 Mn7 C57 98.2(3) . .
O32 Mn7 C57 84.9(3) . .
O37 Mn7 C57 28.8(3) . .
O38 Mn7 C57 28.0(3) . .
C5 N1 C1 117.1(9) . .
C5 N1 Mn6 117.1(7) . .
C1 N1 Mn6 125.5(7) . .
C11 N2 C7 117.6(9) . .
C11 N2 Mn5 125.5(7) . .
C7 N2 Mn5 116.9(6) . .
C6 O1 Mn5 117.1(5) . .
C6 O1 Mn1 132.2(5) . .
Mn5 O1 Mn1 93.3(2) . .
C6 O1 Mn6 114.2(5) . .
Mn5 O1 Mn6 102.4(2) . .
Mn1 O1 Mn6 91.7(2) . .
C21 N11 C25 118.6(10) . .
C21 N11 Mn6 125.0(8) . .
C25 N11 Mn6 116.5(7) . .
C31 N12 C27 117.7(9) . .
C31 N12 Mn5 125.1(8) . .
C27 N12 Mn5 117.0(7) . .
C26 O11 Mn6 118.1(6) . .
C26 O11 Mn5 115.3(5) . .
Mn6 O11 Mn5 102.0(2) . .
C26 O11 Mn3 131.0(6) . .
Mn6 O11 Mn3 93.0(2) . .
Mn5 O11 Mn3 91.1(2) . .
C41 O21 Mn1 128.4(7) . .
C41 O22 Mn2 128.9(6) . .
C43 O23 Mn1 130.7(7) . .
C43 O24 Mn7 130.7(7) . .
C45 O25 Mn7 133.0(8) . .
C45 O26 Mn6 133.8(7) . .
C47 O27 Mn5 137.4(8) . .
C47 O28 Mn2 134.7(7) . .
C49 O29 Mn3 128.6(7) . .
C49 O30 Mn2 136.1(7) . .
C51 O31 Mn3 129.9(7) . .
C51 O32 Mn7 133.3(7) . .
C53 O33 Mn3 140.4(6) . .
C53 O33 Mn4 89.1(6) . .
Mn3 O33 Mn4 130.4(3) . .
C53 O34 Mn4 91.7(6) . .
C55 O35 Mn4 143.1(7) . .
C55 O35 Mn2 91.8(6) . .
Mn4 O35 Mn2 123.9(3) . .
C55 O36 Mn2 92.3(6) . .
C57 O37 Mn4 144.8(7) . .
C57 O37 Mn7 90.1(6) . .
Mn4 O37 Mn7 124.0(3) . .
C57 O38 Mn7 90.7(6) . .
C59 O39 Mn1 138.4(7) . .
C59 O39 Mn4 90.9(6) . .
Mn1 O39 Mn4 130.8(3) . .
C59 O40 Mn4 153.6(7) . 3_565
C59 O40 Mn4 96.9(6) . .
Mn4 O40 Mn4 109.5(3) 3_565 .
Mn1 O41 Mn3 97.1(3) . .
Mn1 O41 Mn7 117.6(3) . .
Mn3 O41 Mn7 119.5(3) . .
Mn1 O41 Mn6 100.6(3) . .
Mn3 O41 Mn6 101.0(2) . .
Mn7 O41 Mn6 117.3(3) . .
Mn1 O42 Mn3 96.9(3) . .
Mn1 O42 Mn2 119.2(3) . .
Mn3 O42 Mn2 119.0(3) . .
Mn1 O42 Mn5 100.5(3) . .
Mn3 O42 Mn5 100.8(2) . .
Mn2 O42 Mn5 116.6(3) . .
N1 C1 C2 123.5(11) . .
C1 C2 C3 118.4(12) . .
C2 C3 C4 119.1(11) . .
C5 C4 C3 119.0(11) . .
N1 C5 C4 122.9(10) . .
N1 C5 C6 115.1(9) . .
C4 C5 C6 122.0(9) . .
O1 C6 O2 111.2(7) . .
O1 C6 C7 109.0(8) . .
O2 C6 C7 104.5(8) . .
O1 C6 C5 109.4(8) . .
O2 C6 C5 110.2(8) . .
C7 C6 C5 112.5(8) . .
N2 C7 C8 121.5(10) . .
N2 C7 C6 115.1(8) . .
C8 C7 C6 123.4(10) . .
C7 C8 C9 118.6(11) . .
C10 C9 C8 119.1(10) . .
C11 C10 C9 118.0(11) . .
N2 C11 C10 125.1(11) . .
N11 C21 C22 122.2(13) . .
C21 C22 C23 118.8(13) . .
C24 C23 C22 119.0(13) . .
C23 C24 C25 121.2(14) . .
N11 C25 C24 120.2(11) . .
N11 C25 C26 114.6(9) . .
C24 C25 C26 125.0(11) . .
O11 C26 O12 113.1(8) . .
O11 C26 C27 109.7(8) . .
O12 C26 C27 108.8(9) . .
O11 C26 C25 109.8(8) . .
O12 C26 C25 104.3(8) . .
C27 C26 C25 111.1(8) . .
N12 C27 C28 121.5(11) . .
N12 C27 C26 115.4(9) . .
C28 C27 C26 123.1(11) . .
C27 C28 C29 120.3(12) . .
C30 C29 C28 118.4(12) . .
C29 C30 C31 119.4(12) . .
N12 C31 C30 122.8(12) . .
O22 C41 O21 125.6(9) . .
O22 C41 C42 120.1(9) . .
O21 C41 C42 114.3(10) . .
O24 C43 O23 125.7(9) . .
O24 C43 C44 118.8(10) . .
O23 C43 C44 115.4(11) . .
O25 C45 O26 127.1(11) . .
O25 C45 C46 116.2(11) . .
O26 C45 C46 116.5(11) . .
O28 C47 O27 125.7(11) . .
O28 C47 C48 117.9(11) . .
O27 C47 C48 116.3(12) . .
O30 C49 O29 128.3(10) . .
O30 C49 C50 118.5(10) . .
O29 C49 C50 113.2(10) . .
O32 C51 O31 124.8(10) . .
O32 C51 C52 120.4(10) . .
O31 C51 C52 114.7(10) . .
O34 C53 O33 121.7(9) . .
O34 C53 C54 117.8(9) . .
O33 C53 C54 120.4(9) . .
O34 C53 Mn4 59.6(5) . .
O33 C53 Mn4 62.1(5) . .
C54 C53 Mn4 177.5(7) . .
O35 C55 O36 118.6(10) . .
O35 C55 C56 121.1(10) . .
O36 C55 C56 120.3(10) . .
O38 C57 O37 121.7(10) . .
O38 C57 C58 120.7(10) . .
O37 C57 C58 117.6(10) . .
O38 C57 Mn7 61.3(6) . .
O37 C57 Mn7 61.1(5) . .
C58 C57 Mn7 170.0(8) . .
O39 C59 O40 118.6(9) . .
O39 C59 C60 123.9(9) . .
O40 C59 C60 117.5(9) . .
N3 C3A C3B 172.9(24) . .
N4 C4A C4B 175.7(41) . .

loop_
_geom_bond_atom_site_label_1
_geom_bond_atom_site_label_2
_geom_bond_distance
_geom_bond_site_symmetry_2
Mn1 O41 1.902(6) .
Mn1 O42 1.905(6) .
Mn1 O23 1.974(6) .
Mn1 O21 1.999(6) .
Mn1 O39 2.168(6) .
Mn1 O1 2.232(6) .
Mn1 Mn3 2.859(2) .
Mn1 Mn5 3.212(2) .
Mn1 Mn6 3.214(2) .
Mn2 O28 2.116(8) .
Mn2 O30 2.136(7) .
Mn2 O42 2.138(6) .
Mn2 O22 2.178(7) .
Mn2 O36 2.276(7) .
Mn2 O35 2.303(7) .
Mn3 O41 1.913(6) .
Mn3 O42 1.915(6) .
Mn3 O29 1.976(7) .
Mn3 O31 1.995(6) .
Mn3 O33 2.167(6) .
Mn3 O11 2.266(6) .
Mn3 Mn5 3.226(2) .
Mn3 Mn6 3.232(2) .
Mn4 O35 2.151(6) .
Mn4 O37 2.163(7) .
Mn4 O40 2.166(6) 3_565
Mn4 O34 2.246(7) .
Mn4 O33 2.299(6) .
Mn4 O40 2.305(7) .
Mn4 O39 2.439(6) .
Mn4 C53 2.602(10) .
Mn5 O27 2.083(7) .
Mn5 O1 2.185(6) .
Mn5 N12 2.232(8) .
Mn5 O11 2.253(6) .
Mn5 O42 2.261(6) .
Mn5 N2 2.263(7) .
Mn6 O26 2.092(7) .
Mn6 O11 2.189(6) .
Mn6 O1 2.245(6) .
Mn6 O41 2.266(6) .
Mn6 N1 2.273(8) .
Mn6 N11 2.275(8) .
Mn7 O25 2.118(8) .
Mn7 O41 2.128(6) .
Mn7 O24 2.162(8) .
Mn7 O32 2.188(8) .
Mn7 O37 2.292(6) .
Mn7 O38 2.297(7) .
Mn7 C57 2.617(11) .
N1 C5 1.333(12) .
N1 C1 1.351(12) .
N2 C11 1.331(13) .
N2 C7 1.342(12) .
O1 C6 1.399(10) .
N11 C21 1.343(14) .
N11 C25 1.353(13) .
N12 C31 1.350(13) .
N12 C27 1.358(13) .
O11 C26 1.369(10) .
O21 C41 1.271(11) .
O22 C41 1.221(12) .
O23 C43 1.254(12) .
O24 C43 1.234(12) .
O25 C45 1.233(13) .
O26 C45 1.244(13) .
O27 C47 1.256(13) .
O28 C47 1.226(13) .
O29 C49 1.275(12) .
O30 C49 1.202(12) .
O31 C51 1.276(12) .
O32 C51 1.224(12) .
O33 C53 1.253(11) .
O34 C53 1.248(11) .
O35 C55 1.249(12) .
O36 C55 1.276(12) .
O37 C57 1.260(11) .
O38 C57 1.227(12) .
O39 C59 1.241(11) .
O40 C59 1.256(11) .
O40 Mn4 2.166(6) 3_565
C1 C2 1.36(2) .
C2 C3 1.38(2) .
C3 C4 1.377(15) .
C4 C5 1.373(14) .
C5 C6 1.534(13) .
C6 O2 1.414(11) .
C6 C7 1.531(13) .
C7 C8 1.390(14) .
C8 C9 1.40(2) .
C9 C10 1.37(2) .
C10 C11 1.353(15) .
C21 C22 1.36(2) .
C22 C23 1.37(2) .
C23 C24 1.35(2) .
C24 C25 1.354(14) .
C25 C26 1.544(14) .
C26 O12 1.410(12) .
C26 C27 1.538(15) .
C27 C28 1.361(14) .
C28 C29 1.38(2) .
C29 C30 1.37(2) .
C30 C31 1.37(2) .
C41 C42 1.509(14) .
C43 C44 1.489(15) .
C45 C46 1.52(2) .
C47 C48 1.52(2) .
C49 C50 1.541(14) .
C51 C52 1.50(2) .
C53 C54 1.541(14) .
C55 C56 1.477(14) .
C57 C58 1.51(2) .
C59 C60 1.507(14) .
N3 C3A 1.26(3) .
C3A C3B 1.43(3) .
N4 C4A 1.17(4) .
C4A C4B 1.40(4) .
OW2A OW2B 1.55(4) .
